data_9015365
loop_
_publ_author_name
'Nestola, F.'
'Redhammer, G. J.'
'Pamato, M. G.'
'Secco, L.'
'Dal Negro, A.'

_publ_section_title
;
 High-pressure phase transformation in LiFeGe2O6 pyroxene
 Note: P = 4.16 GPa
;
_journal_name_full 'American Mineralogist'
_journal_page_first 616
_journal_page_last 621
_journal_paper_doi 10.2138/am.2009.3052
_journal_volume 94
_journal_year 2009
_chemical_formula_sum 'Fe Ge2 Li O6'
_space_group_IT_number 14
_symmetry_space_group_name_Hall '-P 2ybc'
_symmetry_space_group_name_H-M 'P 1 21/c 1'
_cell_angle_alpha 90
_cell_angle_beta 108.49
_cell_angle_gamma 90
_cell_length_a 9.765
_cell_length_b 8.721
_cell_length_c 5.301
_cell_formula_units_Z 4
_cell_volume 428.133
_database_code_amcsd 0004910
_exptl_crystal_density_diffrn 4.716
_cod_original_formula_sum 'Li Fe Ge2 O6'
_cod_database_code 9015365
_amcsd_formula_title LiFeGe2O6

loop_
_space_group_symop_operation_xyz
x,y,z
x,1/2-y,1/2+z
-x,1/2+y,1/2-z
-x,-y,-z

loop_
_atom_site_label
_atom_site_fract_x
_atom_site_fract_y
_atom_site_fract_z
_atom_site_U_iso_or_equiv
LiM2 0.25900 0.01400 0.24100 0.03000
FeM1 0.25160 0.65080 0.20920 0.01600
GeA 0.04570 0.34240 0.28480 0.01800
O1A 0.86400 0.33520 0.18800 0.01700
O2A 0.11400 0.52300 0.28900 0.03000
O3A 0.12020 0.29500 0.62700 0.01800
GeB 0.55460 0.83880 0.22990 0.01800
O1B 0.36550 0.82690 0.09600 0.01200
O2B 0.62800 0.00800 0.39100 0.02400
O3B 0.61100 0.68100 0.45200 0.02800

loop_
_cod_related_entry_id
_cod_related_entry_database
_cod_related_entry_code
1 AMCSD 0004910
